data_4000677
loop_
_publ_author_name
'Hyunsoo Park'
'David M. Moureau'
'John B. Parise'

_publ_section_title
;
 Hydrothermal Synthesis and Structural Characterization of Novel
 Zn-Triazole-Benzenedicarboxylate Frameworks
;
_journal_issue 2
_journal_name_full 'Chem. Mater.'
_journal_page_first 525
_journal_page_last 531
_journal_paper_doi 10.1021/cm051829l
_journal_volume 18
_journal_year 2006
_chemical_formula_sum 'C32 H32 N12 O19.9 Zn5'
_chemical_formula_weight 1217.89
_space_group_IT_number 14
_symmetry_cell_setting monoclinic
_symmetry_space_group_name_Hall '-P 2yn'
_symmetry_space_group_name_H-M 'P 1 21/n 1'
_atom_sites_solution_hydrogens geom
_atom_sites_solution_primary direct
_atom_sites_solution_secondary difmap
_audit_creation_method SHELXL-97
_cell_angle_alpha 90.00
_cell_angle_beta 91.19(3)
_cell_angle_gamma 90.00
_cell_formula_units_Z 4
_cell_length_a 10.192(2)
_cell_length_b 17.764(4)
_cell_length_c 24.437(5)
_cell_measurement_reflns_used 999
_cell_measurement_temperature 293(2)
_cell_measurement_theta_max 27.10
_cell_measurement_theta_min 1.42
_cell_volume 4423.3(15)
_computing_cell_refinement 'Bruker SMART'
_computing_data_collection 'Bruker SMART'
_computing_data_reduction 'Bruker SAINT'
_computing_molecular_graphics 'Endeavor 1.1'
_computing_publication_material 'SHELXL (Sheldrick, 2000)'
_computing_structure_refinement 'SHELXL (Sheldrick, 2000)'
_computing_structure_solution 'SHELXS (Sheldrick, 2000)'
_diffrn_ambient_temperature 293(2)
_diffrn_measured_fraction_theta_full 0.989
_diffrn_measured_fraction_theta_max 0.989
_diffrn_measurement_device_type 'Bruker SMART 1K CCD'
_diffrn_radiation_monochromator graphite
_diffrn_radiation_probe x-ray
_diffrn_radiation_type MoK\a
_diffrn_radiation_wavelength 0.71073
_diffrn_reflns_av_R_equivalents 0.0446
_diffrn_reflns_av_sigmaI/netI 0.0463
_diffrn_reflns_limit_h_max 11
_diffrn_reflns_limit_h_min -13
_diffrn_reflns_limit_k_max 22
_diffrn_reflns_limit_k_min -22
_diffrn_reflns_limit_l_max 31
_diffrn_reflns_limit_l_min -31
_diffrn_reflns_number 30402
_diffrn_reflns_theta_full 27.10
_diffrn_reflns_theta_max 27.10
_diffrn_reflns_theta_min 1.42
_diffrn_source 'fine-focus sealed tube'
_diffrn_source_type 'Bruker P4'
_exptl_absorpt_coefficient_mu 2.764
_exptl_absorpt_correction_T_max 0.867
_exptl_absorpt_correction_T_min 0.647
_exptl_absorpt_correction_type multi-scan
_exptl_absorpt_process_details 'SADABS (Sheldrick, 2000)'
_exptl_crystal_colour colourless
_exptl_crystal_density_diffrn 1.829
_exptl_crystal_density_method 'not measured'
_exptl_crystal_description needle
_exptl_crystal_F_000 2408
_exptl_crystal_recrystallization_method hydrothermal
_exptl_crystal_size_max 0.15
_exptl_crystal_size_mid 0.08
_exptl_crystal_size_min 0.05
_refine_diff_density_max 2.391
_refine_diff_density_min -0.799
_refine_diff_density_rms 0.143
_refine_ls_extinction_method none
_refine_ls_goodness_of_fit_ref 1.053
_refine_ls_hydrogen_treatment mixed
_refine_ls_matrix_type full
_refine_ls_number_parameters 623
_refine_ls_number_reflns 9652
_refine_ls_number_restraints 0
_refine_ls_restrained_S_all 1.053
_refine_ls_R_factor_all 0.0754
_refine_ls_R_factor_gt 0.0496
_refine_ls_shift/su_max 0.010
_refine_ls_shift/su_mean 0.000
_refine_ls_structure_factor_coef Fsqd
_refine_ls_weighting_details 'calc w=1/[\s^2^(Fo^2^)+(0.0841P)^2^+8.7867P] where P=(Fo^2^+2Fc^2^)/3'
_refine_ls_weighting_scheme calc
_refine_ls_wR_factor_gt 0.1309
_refine_ls_wR_factor_ref 0.1562
_reflns_number_gt 6963
_reflns_number_total 9652
_reflns_threshold_expression >2sigma(I)
_cod_original_sg_symbol_H-M 'P 21/n'
_cod_database_code 4000677

loop_
_symmetry_equiv_pos_as_xyz
'x, y, z'
'-x+1/2, y+1/2, -z+1/2'
'-x, -y, -z'
'x-1/2, -y-1/2, z-1/2'

loop_
_atom_site_label
_atom_site_type_symbol
_atom_site_fract_x
_atom_site_fract_y
_atom_site_fract_z
_atom_site_U_iso_or_equiv
_atom_site_adp_type
_atom_site_occupancy
_atom_site_symmetry_multiplicity
_atom_site_calc_flag
_atom_site_refinement_flags
Zn1 Zn -0.38811(5) 0.39737(3) 0.03810(2) 0.02315(14) Uani 1 1 d .
Zn2 Zn 0.11253(5) 0.43746(3) 0.16669(2) 0.02100(13) Uani 1 1 d .
Zn3 Zn 0.13066(4) 0.24458(3) 0.12818(2) 0.02105(13) Uani 1 1 d .
Zn4 Zn -0.35137(5) 0.10195(3) 0.22525(2) 0.02573(14) Uani 1 1 d .
Zn5 Zn 0.14532(5) 0.04929(3) 0.09530(2) 0.02507(14) Uani 1 1 d .
N1 N -0.0353(4) 0.3930(2) 0.12225(16) 0.0243(8) Uani 1 1 d .
N2 N -0.0303(3) 0.3205(2) 0.10308(16) 0.0240(8) Uani 1 1 d .
N3 N -0.2151(3) 0.3732(2) 0.07278(16) 0.0255(8) Uani 1 1 d .
N4 N -0.0131(4) 0.1662(2) 0.14801(17) 0.0273(8) Uani 1 1 d .
N5 N -0.0122(4) 0.0915(2) 0.13282(17) 0.0278(8) Uani 1 1 d .
N6 N -0.1904(4) 0.1129(2) 0.18088(17) 0.0291(9) Uani 1 1 d .
N7 N 0.2716(4) 0.3990(2) 0.12960(16) 0.0239(8) Uani 1 1 d .
N8 N 0.2750(3) 0.3255(2) 0.11264(16) 0.0240(8) Uani 1 1 d .
N9 N -0.5508(3) 0.3833(2) 0.08061(16) 0.0247(8) Uani 1 1 d .
N10 N 0.2909(4) 0.1700(2) 0.15601(16) 0.0256(8) Uani 1 1 d .
N11 N 0.2919(4) 0.0955(2) 0.14194(18) 0.0303(9) Uani 1 1 d .
N12 N -0.5262(4) 0.1190(2) 0.18961(17) 0.0281(8) Uani 1 1 d .
C1 C -0.1455(4) 0.4222(3) 0.1037(2) 0.0280(10) Uani 1 1 d .
H1 H -0.1725 0.4711 0.1111 0.034 Uiso 1 1 calc R
C2 C -0.1390(4) 0.3110(3) 0.0738(2) 0.0272(10) Uani 1 1 d .
H2 H -0.1609 0.2665 0.0558 0.033 Uiso 1 1 calc R
C3 C -0.1212(4) 0.1767(3) 0.1760(2) 0.0296(10) Uani 1 1 d .
H3 H -0.1462 0.2228 0.1906 0.036 Uiso 1 1 calc R
C4 C -0.1185(5) 0.0620(3) 0.1533(2) 0.0316(11) Uani 1 1 d .
H4 H -0.1418 0.0117 0.1494 0.038 Uiso 1 1 calc R
C5 C 0.3816(4) 0.3188(2) 0.08405(19) 0.0254(10) Uani 1 1 d .
H5 H 0.4076 0.2741 0.0678 0.030 Uiso 1 1 calc R
C6 C 0.3764(4) 0.4314(3) 0.1099(2) 0.0267(10) Uani 1 1 d .
H6 H 0.3979 0.4817 0.1155 0.032 Uiso 1 1 calc R
C7 C 0.4010(4) 0.1816(2) 0.18344(19) 0.0265(10) Uani 1 1 d .
H7 H 0.4262 0.2283 0.1972 0.032 Uiso 1 1 calc R
C8 C 0.4019(5) 0.0673(3) 0.1627(3) 0.0408(13) Uani 1 1 d .
H8 H 0.4267 0.0172 0.1590 0.049 Uiso 1 1 calc R
C9 C 0.0774(4) 0.3356(3) 0.24708(18) 0.0248(9) Uani 1 1 d .
C10 C 0.0507(4) 0.2987(3) 0.30091(18) 0.0237(9) Uani 1 1 d .
C11 C 0.0395(5) 0.3407(3) 0.34806(19) 0.0301(10) Uani 1 1 d .
H11 H 0.0320 0.3928 0.3460 0.036 Uiso 1 1 calc R
C12 C 0.0519(5) 0.2207(3) 0.3039(2) 0.0306(10) Uani 1 1 d .
H12 H 0.0542 0.1922 0.2720 0.037 Uiso 1 1 calc R
C13 C 0.0496(5) 0.1855(3) 0.3543(2) 0.0330(11) Uani 1 1 d .
H13 H 0.0482 0.1332 0.3562 0.040 Uiso 1 1 calc R
C14 C 0.0394(5) 0.3050(3) 0.3988(2) 0.0331(11) Uani 1 1 d .
H14 H 0.0327 0.3332 0.4307 0.040 Uiso 1 1 calc R
C15 C 0.0494(4) 0.2270(3) 0.4016(2) 0.0292(10) Uani 1 1 d .
C16 C -0.4318(4) 0.3105(3) -0.0436(2) 0.0316(11) Uani 1 1 d .
C17 C 0.1775(4) 0.1557(3) 0.01442(19) 0.0274(10) Uani 1 1 d .
C18 C 0.2016(4) 0.1882(3) -0.04147(19) 0.0262(10) Uani 1 1 d .
C19 C 0.2107(5) 0.2658(3) -0.0467(2) 0.0335(11) Uani 1 1 d .
H19 H 0.2150 0.2959 -0.0155 0.040 Uiso 1 1 calc R
C20 C 0.2024(5) 0.1431(3) -0.0879(2) 0.0349(11) Uani 1 1 d .
H20 H 0.2010 0.0909 -0.0848 0.042 Uiso 1 1 calc R
C21 C -0.2948(6) 0.3232(3) 0.3611(2) 0.0408(13) Uani 1 1 d .
H21 H -0.2935 0.3534 0.3301 0.049 Uiso 1 1 calc R
C22 C -0.2866(5) 0.2014(3) 0.4019(2) 0.0337(11) Uani 1 1 d .
H22 H -0.2799 0.1494 0.3987 0.040 Uiso 1 1 calc R
C23 C -0.2939(5) 0.2460(3) 0.3551(2) 0.0344(11) Uani 1 1 d .
C24 C -0.3107(5) 0.2088(4) 0.2997(2) 0.0413(13) Uani 1 1 d .
C25 C 0.1009(4) 0.5804(3) 0.1226(2) 0.0267(10) Uani 1 1 d .
C26 C 0.1120(4) 0.6640(3) 0.12404(18) 0.0240(9) Uani 1 1 d .
C27 C 0.1269(5) 0.7019(3) 0.1738(2) 0.0295(10) Uani 1 1 d .
H27 H 0.1330 0.6746 0.2062 0.035 Uiso 1 1 calc R
C28 C 0.1076(5) 0.7056(3) 0.0759(2) 0.0294(10) Uani 1 1 d .
H28 H 0.0993 0.6811 0.0424 0.035 Uiso 1 1 calc R
C29 C 0.1326(5) 0.7793(3) 0.1753(2) 0.0316(11) Uani 1 1 d .
H29 H 0.1392 0.8040 0.2088 0.038 Uiso 1 1 calc R
C30 C 0.1284(4) -0.1795(3) 0.1271(2) 0.0301(11) Uani 1 1 d .
C31 C 0.1156(5) -0.2169(3) 0.0775(2) 0.0300(10) Uani 1 1 d .
H31 H 0.1124 -0.1895 0.0450 0.036 Uiso 1 1 calc R
C32 C 0.1360(5) -0.0949(3) 0.1302(3) 0.0390(13) Uani 1 1 d .
O1 O 0.0688(3) 0.40721(18) 0.24299(13) 0.0292(7) Uani 1 1 d .
O2 O 0.1132(3) 0.29596(19) 0.20843(14) 0.0330(8) Uani 1 1 d .
O3 O -0.4113(4) 0.2728(2) -0.00174(15) 0.0428(9) Uani 1 1 d .
O4 O -0.4313(3) 0.3835(2) -0.04197(14) 0.0355(8) Uani 1 1 d .
O5 O 0.1490(4) 0.1998(2) 0.05103(15) 0.0398(9) Uani 1 1 d .
O6 O 0.1826(4) 0.0849(2) 0.02050(15) 0.0402(9) Uani 1 1 d .
O7 O -0.3114(4) 0.1369(3) 0.29967(16) 0.0490(10) Uani 1 1 d .
O8 O -0.3281(4) 0.2468(3) 0.25790(17) 0.0568(12) Uani 1 1 d .
O9 O 0.1244(4) 0.54650(17) 0.16856(15) 0.0359(8) Uani 1 1 d .
O10 O 0.0710(4) 0.54774(19) 0.07962(16) 0.0409(9) Uani 1 1 d .
O11 O 0.1465(4) -0.05962(19) 0.08543(19) 0.0469(10) Uani 1 1 d .
O12 O 0.1278(6) -0.0632(2) 0.1745(2) 0.0748(16) Uani 1 1 d .
O13 O -0.3642(3) 0.51132(19) 0.03970(16) 0.0383(9) Uani 1 1 d .
O14 O -0.3510(4) -0.0112(2) 0.23270(18) 0.0478(10) Uani 1 1 d .
O15 O 0.8603(4) 0.5605(2) 0.99941(17) 0.0430(9) Uani 1 1 d .
O16 O 0.1259(7) 0.0348(4) 0.2648(3) 0.111(2) Uani 1 1 d .
O17 O 0.8876(12) 1.0123(7) 0.3199(6) 0.226(7) Uani 0.974(17) 1 d P
O18 O 0.8419(16) 0.9025(7) 0.2757(6) 0.251(9) Uani 0.974(17) 1 d P
O19 O 0.688(3) 0.1159(11) 0.0288(8) 0.45(2) Uani 0.974(17) 1 d P
O20 O 0.588(2) 0.0009(9) 0.0391(10) 0.363(13) Uani 0.974(17) 1 d P

loop_
_atom_site_aniso_label
_atom_site_aniso_U_11
_atom_site_aniso_U_22
_atom_site_aniso_U_33
_atom_site_aniso_U_23
_atom_site_aniso_U_13
_atom_site_aniso_U_12
Zn1 0.0205(2) 0.0256(3) 0.0233(3) -0.0010(2) -0.0004(2) -0.00138(19)
Zn2 0.0258(3) 0.0144(2) 0.0228(3) 0.00101(19) 0.0017(2) 0.00050(18)
Zn3 0.0233(3) 0.0130(2) 0.0270(3) 0.00083(19) 0.0038(2) -0.00114(18)
Zn4 0.0231(3) 0.0277(3) 0.0265(3) -0.0008(2) 0.0001(2) -0.0030(2)
Zn5 0.0313(3) 0.0137(3) 0.0302(3) 0.0002(2) 0.0013(2) -0.00174(19)
N1 0.0257(18) 0.0145(18) 0.033(2) -0.0003(15) -0.0045(16) 0.0011(14)
N2 0.0248(18) 0.0167(18) 0.030(2) -0.0002(15) -0.0013(16) -0.0005(14)
N3 0.0232(18) 0.025(2) 0.028(2) 0.0007(16) -0.0050(15) -0.0002(15)
N4 0.0257(19) 0.0172(18) 0.039(2) 0.0024(16) 0.0047(16) -0.0015(15)
N5 0.032(2) 0.0157(18) 0.036(2) -0.0010(16) 0.0072(17) -0.0028(15)
N6 0.0272(19) 0.027(2) 0.034(2) 0.0005(17) 0.0060(17) -0.0036(16)
N7 0.0251(18) 0.0167(18) 0.030(2) -0.0008(15) 0.0046(16) -0.0015(14)
N8 0.0240(18) 0.0140(17) 0.034(2) -0.0009(15) 0.0061(16) -0.0034(14)
N9 0.0238(18) 0.0215(19) 0.029(2) -0.0026(15) 0.0040(15) -0.0046(15)
N10 0.0296(19) 0.0171(18) 0.030(2) 0.0013(15) -0.0022(16) 0.0002(15)
N11 0.031(2) 0.0168(19) 0.042(3) -0.0009(17) -0.0090(18) 0.0011(15)
N12 0.0236(18) 0.026(2) 0.035(2) -0.0027(16) -0.0052(16) -0.0021(15)
C1 0.027(2) 0.019(2) 0.038(3) -0.0019(19) -0.004(2) 0.0039(18)
C2 0.032(2) 0.019(2) 0.030(3) -0.0020(18) -0.003(2) 0.0000(18)
C3 0.028(2) 0.019(2) 0.042(3) 0.001(2) 0.008(2) -0.0007(18)
C4 0.030(2) 0.021(2) 0.044(3) 0.000(2) 0.006(2) -0.0074(19)
C5 0.026(2) 0.015(2) 0.035(3) -0.0025(18) 0.0084(19) 0.0022(17)
C6 0.023(2) 0.020(2) 0.037(3) -0.0062(19) 0.0034(19) -0.0042(17)
C7 0.033(2) 0.017(2) 0.029(3) -0.0007(18) -0.0040(19) -0.0012(18)
C8 0.036(3) 0.021(2) 0.064(4) -0.009(2) -0.016(3) 0.005(2)
C9 0.026(2) 0.027(2) 0.022(2) 0.0015(18) 0.0009(17) 0.0009(18)
C10 0.024(2) 0.024(2) 0.022(2) 0.0050(17) 0.0011(17) -0.0006(17)
C11 0.041(3) 0.025(2) 0.024(2) 0.0026(19) 0.004(2) 0.004(2)
C12 0.045(3) 0.024(2) 0.023(2) 0.0008(18) 0.005(2) 0.000(2)
C13 0.042(3) 0.023(2) 0.033(3) 0.011(2) -0.001(2) 0.002(2)
C14 0.042(3) 0.034(3) 0.024(3) -0.001(2) 0.003(2) 0.001(2)
C15 0.025(2) 0.036(3) 0.027(3) 0.008(2) -0.0006(19) -0.0015(19)
C16 0.022(2) 0.041(3) 0.032(3) -0.012(2) 0.0016(19) 0.003(2)
C17 0.026(2) 0.031(3) 0.025(2) 0.0013(19) 0.0018(18) -0.0004(19)
C18 0.025(2) 0.028(2) 0.025(2) 0.0045(19) 0.0006(18) 0.0021(18)
C19 0.042(3) 0.028(3) 0.031(3) 0.001(2) 0.000(2) 0.001(2)
C20 0.049(3) 0.026(3) 0.030(3) -0.001(2) 0.004(2) 0.000(2)
C21 0.051(3) 0.047(3) 0.025(3) 0.006(2) 0.005(2) -0.003(3)
C22 0.035(3) 0.029(3) 0.036(3) -0.011(2) -0.002(2) 0.000(2)
C23 0.028(2) 0.045(3) 0.030(3) -0.009(2) -0.002(2) -0.004(2)
C24 0.025(2) 0.065(4) 0.034(3) -0.012(3) 0.001(2) 0.000(2)
C25 0.028(2) 0.015(2) 0.036(3) 0.0025(18) -0.001(2) 0.0026(17)
C26 0.026(2) 0.017(2) 0.029(2) 0.0007(17) 0.0009(18) 0.0004(16)
C27 0.039(3) 0.020(2) 0.030(3) 0.0009(19) 0.001(2) -0.0027(19)
C28 0.036(2) 0.023(2) 0.030(3) 0.0024(19) 0.003(2) -0.0031(19)
C29 0.037(3) 0.021(2) 0.036(3) -0.004(2) 0.001(2) -0.0011(19)
C30 0.027(2) 0.018(2) 0.046(3) 0.003(2) 0.002(2) -0.0014(17)
C31 0.032(2) 0.023(2) 0.036(3) 0.006(2) 0.004(2) 0.0003(19)
C32 0.042(3) 0.014(2) 0.061(4) 0.002(2) 0.001(3) -0.001(2)
O1 0.0403(18) 0.0216(16) 0.0259(18) 0.0028(13) 0.0032(14) 0.0017(14)
O2 0.0446(19) 0.0303(18) 0.0243(18) -0.0018(14) 0.0045(15) 0.0032(15)
O3 0.049(2) 0.054(2) 0.0251(19) -0.0085(17) -0.0028(16) 0.0084(19)
O4 0.0394(19) 0.035(2) 0.032(2) -0.0122(15) -0.0008(15) 0.0019(15)
O5 0.059(2) 0.032(2) 0.0279(19) -0.0026(15) 0.0082(17) 0.0017(17)
O6 0.063(2) 0.0273(19) 0.031(2) 0.0045(15) 0.0068(18) 0.0022(17)
O7 0.047(2) 0.063(3) 0.038(2) -0.022(2) -0.0015(18) -0.003(2)
O8 0.060(3) 0.079(3) 0.032(2) -0.011(2) 0.0004(19) 0.006(2)
O9 0.060(2) 0.0096(15) 0.037(2) 0.0017(13) -0.0075(18) -0.0011(15)
O10 0.065(2) 0.0174(17) 0.040(2) -0.0055(15) -0.0071(19) -0.0036(16)
O11 0.059(2) 0.0136(17) 0.069(3) 0.0038(17) 0.007(2) -0.0023(16)
O12 0.142(5) 0.020(2) 0.062(3) -0.013(2) -0.007(3) 0.006(3)
O13 0.0367(18) 0.0211(17) 0.057(2) 0.0026(16) 0.0028(17) 0.0006(14)
O14 0.051(2) 0.027(2) 0.066(3) 0.0074(18) 0.014(2) -0.0005(17)
O15 0.042(2) 0.039(2) 0.047(2) -0.0016(18) 0.0068(18) -0.0044(17)
O16 0.111(5) 0.149(7) 0.072(4) -0.025(4) 0.004(4) 0.009(5)
O17 0.194(11) 0.200(13) 0.283(16) 0.110(12) 0.009(10) 0.074(9)
O18 0.38(2) 0.153(11) 0.217(14) -0.028(9) -0.091(13) 0.136(12)
O19 0.81(5) 0.26(2) 0.29(2) 0.138(18) -0.10(3) -0.19(3)
O20 0.39(3) 0.164(14) 0.53(4) 0.002(18) -0.02(2) 0.111(16)

loop_
_atom_type_symbol
_atom_type_description
_atom_type_scat_dispersion_real
_atom_type_scat_dispersion_imag
_atom_type_scat_source
C C 0.0033 0.0016 'International Tables Vol C Tables 4.2.6.8 and 6.1.1.4'
H H 0.0000 0.0000 'International Tables Vol C Tables 4.2.6.8 and 6.1.1.4'
N N 0.0061 0.0033 'International Tables Vol C Tables 4.2.6.8 and 6.1.1.4'
O O 0.0106 0.0060 'International Tables Vol C Tables 4.2.6.8 and 6.1.1.4'
Zn Zn 0.2839 1.4301 'International Tables Vol C Tables 4.2.6.8 and 6.1.1.4'

loop_
_geom_angle_atom_site_label_1
_geom_angle_atom_site_label_2
_geom_angle_atom_site_label_3
_geom_angle
_geom_angle_site_symmetry_1
_geom_angle_site_symmetry_3
N3 Zn1 N9 119.44(16) . .
N3 Zn1 O4 124.23(15) . .
N9 Zn1 O4 108.93(15) . .
N3 Zn1 O13 95.81(15) . .
N9 Zn1 O13 102.43(15) . .
O4 Zn1 O13 99.46(15) . .
N3 Zn1 O3 93.00(14) . .
N9 Zn1 O3 91.12(14) . .
O4 Zn1 O3 58.70(14) . .
O13 Zn1 O3 157.43(15) . .
N3 Zn1 C16 109.96(16) . .
N9 Zn1 C16 101.45(15) . .
O4 Zn1 C16 30.11(16) . .
O13 Zn1 C16 129.31(17) . .
O3 Zn1 C16 28.59(15) . .
O9 Zn2 N7 107.55(16) . .
O9 Zn2 O1 105.13(15) . .
N7 Zn2 O1 122.07(15) . .
O9 Zn2 N1 116.87(15) . .
N7 Zn2 N1 103.21(16) . .
O1 Zn2 N1 102.71(15) . .
O5 Zn3 N4 91.86(16) . .
O5 Zn3 N8 91.24(15) . .
N4 Zn3 N8 176.88(15) . .
O5 Zn3 O2 177.86(13) . .
N4 Zn3 O2 89.98(15) . .
N8 Zn3 O2 86.93(14) . .
O5 Zn3 N10 88.26(15) . .
N4 Zn3 N10 92.66(14) . .
N8 Zn3 N10 87.14(14) . .
O2 Zn3 N10 92.76(14) . .
O5 Zn3 N2 93.60(15) . .
N4 Zn3 N2 87.17(14) . .
N8 Zn3 N2 92.93(14) . .
O2 Zn3 N2 85.38(14) . .
N10 Zn3 N2 178.14(14) . .
O7 Zn4 N12 121.70(17) . .
O7 Zn4 N6 108.46(17) . .
N12 Zn4 N6 119.11(17) . .
O7 Zn4 O14 103.44(19) . .
N12 Zn4 O14 101.02(17) . .
N6 Zn4 O14 98.37(16) . .
O11 Zn5 O6 101.58(17) . .
O11 Zn5 N5 115.72(16) . .
O6 Zn5 N5 118.22(16) . .
O11 Zn5 N11 117.59(17) . .
O6 Zn5 N11 103.65(17) . .
N5 Zn5 N11 100.27(17) . .
C1 N1 N2 107.0(4) . .
C1 N1 Zn2 131.5(3) . .
N2 N1 Zn2 121.5(3) . .
C2 N2 N1 105.5(3) . .
C2 N2 Zn3 133.4(3) . .
N1 N2 Zn3 120.9(3) . .
C1 N3 C2 102.9(4) . .
C1 N3 Zn1 123.5(3) . .
C2 N3 Zn1 133.5(3) . .
C3 N4 N5 106.6(4) . .
C3 N4 Zn3 128.5(3) . .
N5 N4 Zn3 124.9(3) . .
C4 N5 N4 105.7(4) . .
C4 N5 Zn5 134.3(3) . .
N4 N5 Zn5 119.5(3) . .
C3 N6 C4 103.3(4) . .
C3 N6 Zn4 124.7(3) . .
C4 N6 Zn4 131.8(3) . .
C6 N7 N8 106.3(4) . .
C6 N7 Zn2 133.8(3) . .
N8 N7 Zn2 119.3(3) . .
C5 N8 N7 105.9(3) . .
C5 N8 Zn3 128.9(3) . .
N7 N8 Zn3 125.2(3) . .
C5 N9 C6 102.7(4) 1_455 1_455
C5 N9 Zn1 125.1(3) 1_455 .
C6 N9 Zn1 132.2(3) 1_455 .
C7 N10 N11 105.6(4) . .
C7 N10 Zn3 133.3(3) . .
N11 N10 Zn3 121.0(3) . .
C8 N11 N10 106.3(4) . .
C8 N11 Zn5 132.2(3) . .
N10 N11 Zn5 121.4(3) . .
C8 N12 C7 102.5(4) 1_455 1_455
C8 N12 Zn4 125.9(3) 1_455 .
C7 N12 Zn4 131.5(3) 1_455 .
N1 C1 N3 112.1(4) . .
N2 C2 N3 112.5(4) . .
N4 C3 N6 111.8(4) . .
N5 C4 N6 112.6(4) . .
N8 C5 N9 112.9(4) . 1_655
N7 C6 N9 112.2(4) . 1_655
N10 C7 N12 113.1(4) . 1_655
N11 C8 N12 112.4(4) . 1_655
O2 C9 O1 121.8(4) . .
O2 C9 C10 118.8(4) . .
O1 C9 C10 119.3(4) . .
C11 C10 C12 119.8(4) . .
C11 C10 C9 121.1(4) . .
C12 C10 C9 118.7(4) . .
C10 C11 C14 120.0(4) . .
C13 C12 C10 119.9(5) . .
C15 C13 C12 120.5(5) . .
C15 C14 C11 119.7(5) . .
C13 C15 C14 119.8(4) . .
C13 C15 C16 120.7(5) . 4_666
C14 C15 C16 119.5(5) . 4_666
O3 C16 O4 121.0(5) . .
O3 C16 C15 120.9(5) . 4_565
O4 C16 C15 118.0(5) . 4_565
O3 C16 Zn1 69.9(3) . .
O4 C16 Zn1 51.1(2) . .
C15 C16 Zn1 168.5(4) 4_565 .
O5 C17 O6 123.9(4) . .
O5 C17 C18 117.5(4) . .
O6 C17 C18 118.6(4) . .
C19 C18 C20 119.8(5) . .
C19 C18 C17 118.4(4) . .
C20 C18 C17 121.6(4) . .
C22 C19 C18 120.2(5) 4_665 .
C21 C20 C18 119.1(5) 4_665 .
C23 C21 C20 121.7(5) . 4_566
C19 C22 C23 120.3(5) 4_566 .
C21 C23 C22 118.6(5) . .
C21 C23 C24 121.8(5) . .
C22 C23 C24 119.4(5) . .
O8 C24 O7 123.1(5) . .
O8 C24 C23 120.9(6) . .
O7 C24 C23 115.9(5) . .
O10 C25 O9 124.0(4) . .
O10 C25 C26 120.4(4) . .
O9 C25 C26 115.6(4) . .
C28 C26 C27 118.8(4) . .
C28 C26 C25 120.7(4) . .
C27 C26 C25 120.5(4) . .
C29 C27 C26 120.6(5) . .
C31 C28 C26 120.5(5) 1_565 .
C27 C29 C30 120.3(5) . 1_565
C31 C30 C29 119.4(5) . 1_545
C31 C30 C32 121.8(5) . .
C29 C30 C32 118.9(5) 1_545 .
C28 C31 C30 120.4(5) 1_545 .
O12 C32 O11 122.9(5) . .
O12 C32 C30 120.0(5) . .
O11 C32 C30 117.0(5) . .
C9 O1 Zn2 108.9(3) . .
C9 O2 Zn3 163.2(3) . .
C16 O3 Zn1 81.5(3) . .
C16 O4 Zn1 98.8(3) . .
C17 O5 Zn3 160.2(4) . .
C17 O6 Zn5 114.6(3) . .
C24 O7 Zn4 108.6(4) . .
C25 O9 Zn2 115.8(3) . .
C32 O11 Zn5 112.5(4) . .

loop_
_geom_bond_atom_site_label_1
_geom_bond_atom_site_label_2
_geom_bond_distance
_geom_bond_site_symmetry_2
Zn1 N3 1.988(4) .
Zn1 N9 1.991(4) .
Zn1 O4 2.012(4) .
Zn1 O13 2.039(3) .
Zn1 O3 2.427(4) .
Zn1 C16 2.555(5) .
Zn2 O9 1.941(3) .
Zn2 N7 1.994(4) .
Zn2 O1 2.000(3) .
Zn2 N1 2.001(4) .
Zn3 O5 2.058(4) .
Zn3 N4 2.086(4) .
Zn3 N8 2.097(3) .
Zn3 O2 2.174(3) .
Zn3 N10 2.199(4) .
Zn3 N2 2.200(4) .
Zn4 O7 1.957(4) .
Zn4 N12 1.990(4) .
Zn4 N6 1.995(4) .
Zn4 O14 2.018(4) .
Zn5 O11 1.950(3) .
Zn5 O6 1.978(4) .
Zn5 N5 2.010(4) .
Zn5 N11 2.033(4) .
N1 C1 1.309(6) .
N1 N2 1.373(5) .
N2 C2 1.317(6) .
N3 C1 1.346(6) .
N3 C2 1.350(6) .
N4 C3 1.322(6) .
N4 N5 1.377(5) .
N5 C4 1.312(6) .
N6 C3 1.343(6) .
N6 C4 1.351(6) .
N7 C6 1.313(6) .
N7 N8 1.371(5) .
N8 C5 1.309(6) .
N9 C5 1.340(5) 1_455
N9 C6 1.347(6) 1_455
N10 C7 1.312(6) .
N10 N11 1.368(5) .
N11 C8 1.318(6) .
N12 C8 1.339(6) 1_455
N12 C7 1.342(6) 1_455
C5 N9 1.340(5) 1_655
C6 N9 1.347(6) 1_655
C7 N12 1.342(6) 1_655
C8 N12 1.339(6) 1_655
C9 O2 1.239(5) .
C9 O1 1.279(5) .
C9 C10 1.499(6) .
C10 C11 1.379(6) .
C10 C12 1.388(6) .
C11 C14 1.392(7) .
C12 C13 1.382(7) .
C13 C15 1.370(7) .
C14 C15 1.391(7) .
C15 C16 1.505(6) 4_666
C16 O3 1.237(6) .
C16 O4 1.297(6) .
C16 C15 1.505(6) 4_565
C17 O5 1.228(6) .
C17 O6 1.268(6) .
C17 C18 1.507(6) .
C18 C19 1.388(7) .
C18 C20 1.389(7) .
C19 C22 1.386(7) 4_665
C20 C21 1.382(7) 4_665
C21 C23 1.381(8) .
C21 C20 1.382(7) 4_566
C22 C19 1.386(7) 4_566
C22 C23 1.391(7) .
C23 C24 1.514(7) .
C24 O8 1.234(7) .
C24 O7 1.277(7) .
C25 O10 1.234(6) .
C25 O9 1.292(6) .
C25 C26 1.489(6) .
C26 C28 1.389(6) .
C26 C27 1.395(6) .
C27 C29 1.376(7) .
C28 C31 1.380(7) 1_565
C29 C30 1.388(7) 1_565
C30 C31 1.386(7) .
C30 C29 1.388(7) 1_545
C30 C32 1.506(7) .
C31 C28 1.380(7) 1_545
C32 O12 1.223(7) .
C32 O11 1.268(7) .
